data_7021517
loop_
_publ_author_name
'Tronnier, Alexander'
'Strassner, Thomas'

_publ_section_title
;
 (C^C*) Cyclometalated binuclear N-heterocyclic biscarbene platinum(ii)
 complexes - highly emissive phosphorescent emitters.
;
_journal_issue 27
_journal_name_full 'Dalton transactions (Cambridge, England : 2003)'
_journal_page_first 9847
_journal_page_last 9851
_journal_paper_doi 10.1039/c3dt50841b
_journal_volume 42
_journal_year 2013
_chemical_formula_moiety 'C36 H50 N4 O4 Pt2'
_chemical_formula_sum 'C36 H50 N4 O4 Pt2'
_chemical_formula_weight 992.98
_chemical_name_systematic ?
_space_group_IT_number 14
_symmetry_cell_setting monoclinic
_symmetry_Int_Tables_number 14
_symmetry_space_group_name_Hall '-P 2yn'
_symmetry_space_group_name_H-M 'P 1 21/n 1'
_atom_sites_solution_hydrogens geom
_atom_sites_solution_primary direct
_atom_sites_solution_secondary difmap
_cell_angle_alpha 90
_cell_angle_beta 94.38(3)
_cell_angle_gamma 90
_cell_formula_units_Z 2
_cell_length_a 11.198(3)
_cell_length_b 12.003(2)
_cell_length_c 13.678(2)
_cell_measurement_reflns_used 847
_cell_measurement_temperature 198
_cell_measurement_theta_max 26.38
_cell_measurement_theta_min 3.38
_cell_volume 1833.1(6)
_computing_cell_refinement 'Dirax/lsq (Duisenberg, 1992)'
_computing_data_collection 'Collect (Nonius BV, 1999)'
_computing_data_reduction 'EvalCCD (Duisenberg et al., 2003)'
_computing_molecular_graphics 'PLATON (Spek, 2011), ORTEP (Farrugia, L. J. 1997), MERCURY (van de Streek, J. 2006)'
_computing_publication_material 'PLATON (Spek, 2011), enCIFer (Allen, 2004)'
_computing_structure_refinement 'SHELXL97 (Sheldrick, 1997), SHELXLE (Huebschle, 2011)'
_computing_structure_solution 'SIR92 (Altomare et al., 1994)'
_diffrn_ambient_temperature 198
_diffrn_detector_area_resol_mean 9
_diffrn_measured_fraction_theta_full 0.997
_diffrn_measured_fraction_theta_max 0.997
_diffrn_measurement_device '95mm CCD camera on \k-goniostat'
_diffrn_measurement_device_type KappaCCD
_diffrn_measurement_method \f
_diffrn_radiation_monochromator 'horizonally mounted graphite crystal'
_diffrn_radiation_probe x-ray
_diffrn_radiation_type MoK\a
_diffrn_radiation_wavelength 0.71073
_diffrn_radiation_wavelength_id x-ray
_diffrn_reflns_av_R_equivalents 0.0399
_diffrn_reflns_av_unetI/netI 0.0193
_diffrn_reflns_limit_h_max 13
_diffrn_reflns_limit_h_min -13
_diffrn_reflns_limit_k_max 14
_diffrn_reflns_limit_k_min -14
_diffrn_reflns_limit_l_max 17
_diffrn_reflns_limit_l_min -17
_diffrn_reflns_number 37526
_diffrn_reflns_reduction_process
;
;
_diffrn_reflns_theta_full 26.37
_diffrn_reflns_theta_max 26.37
_diffrn_reflns_theta_min 3.39
_diffrn_source 'fine-focus sealed tube'
_exptl_absorpt_coefficient_mu 7.665
_exptl_absorpt_correction_T_max 0.169
_exptl_absorpt_correction_T_min 0.128
_exptl_absorpt_correction_type multi-scan
_exptl_absorpt_process_details 'SADABS 2.10.(Sheldrick,Bruker AXS Inc.,2002)'
_exptl_crystal_colour yellow
_exptl_crystal_density_diffrn 1.799
_exptl_crystal_density_method 'Not Measured'
_exptl_crystal_description fragment
_exptl_crystal_F_000 964
_exptl_crystal_size_max 0.450
_exptl_crystal_size_mid 0.440
_exptl_crystal_size_min 0.360
_refine_diff_density_max 0.401
_refine_diff_density_min -0.858
_refine_diff_density_rms 0.112
_refine_ls_extinction_method none
_refine_ls_goodness_of_fit_ref 1.152
_refine_ls_hydrogen_treatment constr
_refine_ls_matrix_type full
_refine_ls_number_constraints 0
_refine_ls_number_parameters 215
_refine_ls_number_reflns 3721
_refine_ls_number_restraints 0
_refine_ls_restrained_S_all 1.152
_refine_ls_R_factor_all 0.0275
_refine_ls_R_factor_gt 0.0178
_refine_ls_shift/su_max 0.003
_refine_ls_shift/su_mean 0.000
_refine_ls_structure_factor_coef Fsqd
_refine_ls_weighting_details 'calc w=1/[\s^2^(Fo^2^)+(0.0131P)^2^+2.3083P] where P=(Fo^2^+2Fc^2^)/3'
_refine_ls_weighting_scheme calc
_refine_ls_wR_factor_gt 0.0368
_refine_ls_wR_factor_ref 0.0389
_reflns_number_gt 3193
_reflns_number_total 3721
_reflns_threshold_expression I>2\s(I)
_cod_data_source_file c3dt50841b.txt
_cod_data_source_block compound_3b
_cod_depositor_comments
;
The following automatic conversions were performed:

'_symmetry_cell_setting' value 'Monoclinic' changed to 'monoclinic'
according to /home/saulius/struct/CIF-dictionaries/cif_core.dic
dictionary named 'cif_core.dic' version 2.4.2 from 2011-04-26.

Automatic conversion script
Id: cif_fix_values 1891 2012-01-12 08:04:46Z andrius 
;
_cod_original_sg_symbol_H-M 'P 21/n'
_cod_database_code 7021517

loop_
_symmetry_equiv_pos_site_id
_symmetry_equiv_pos_as_xyz
1 x,y,z
2 1/2-x,1/2+y,1/2-z
3 -x,-y,-z
4 1/2+x,1/2-y,1/2+z

loop_
_atom_site_aniso_label
_atom_site_aniso_U_11
_atom_site_aniso_U_22
_atom_site_aniso_U_33
_atom_site_aniso_U_23
_atom_site_aniso_U_13
_atom_site_aniso_U_12
Pt1 0.0167(1) 0.0168(1) 0.0236(1) 0.0023(1) -0.0024(1) -0.0023(1)
O1 0.0231(12) 0.0227(14) 0.0413(14) 0.0033(10) -0.0087(10) 0.0001(10)
O2 0.0201(11) 0.0170(12) 0.0353(13) 0.0041(10) -0.0036(10) -0.0061(9)
N1 0.0225(14) 0.0160(14) 0.0277(15) 0.0036(11) -0.0005(12) -0.0033(11)
N2 0.0255(14) 0.0211(15) 0.0259(15) 0.0034(11) 0.0008(12) 0.0023(11)
C1 0.0217(16) 0.0216(18) 0.0198(16) 0.0028(13) 0.0011(13) 0.0013(13)
C2 0.0368(19) 0.0178(18) 0.038(2) 0.0065(15) 0.0013(16) -0.0042(15)
C3 0.0312(19) 0.0203(19) 0.037(2) 0.0042(15) -0.0025(16) -0.0079(14)
C4 0.0217(16) 0.0167(17) 0.0226(16) 0.0030(12) 0.0004(13) -0.0017(13)
C5 0.0188(15) 0.020(2) 0.0210(16) 0.0001(12) -0.0005(12) -0.0024(12)
C6 0.0225(16) 0.0173(17) 0.0271(18) -0.0002(13) -0.0007(14) -0.0064(13)
C7 0.0280(18) 0.030(2) 0.033(2) 0.0082(15) -0.0015(15) 0.0054(15)
C8 0.030(2) 0.042(2) 0.060(3) -0.009(2) -0.0039(19) 0.0092(17)
C9 0.071(3) 0.095(4) 0.046(3) -0.012(3) -0.027(2) 0.044(3)
C10 0.033(2) 0.037(3) 0.196(7) -0.003(4) -0.055(3) 0.002(2)
C11 0.0284(18) 0.0260(19) 0.056(2) -0.0083(18) -0.0172(17) 0.0056(16)
C12 0.0225(16) 0.0253(18) 0.0334(18) -0.0078(15) -0.0058(14) 0.0019(15)
C13 0.0219(17) 0.025(2) 0.043(2) 0.0002(16) -0.0047(15) -0.0040(14)
C14 0.0208(16) 0.0208(18) 0.0243(17) -0.0005(13) 0.0006(13) -0.0040(13)
C15 0.0265(17) 0.0244(19) 0.0291(19) 0.0036(14) -0.0027(14) -0.0085(14)
C16 0.042(2) 0.026(2) 0.066(3) 0.0159(19) -0.020(2) -0.0067(17)
C17 0.052(2) 0.028(2) 0.037(2) -0.0009(16) -0.0022(18) -0.0024(18)
C18 0.062(3) 0.043(3) 0.043(2) 0.0021(19) 0.017(2) -0.015(2)

loop_
_atom_site_label
_atom_site_type_symbol
_atom_site_thermal_displace_type
_atom_site_fract_x
_atom_site_fract_y
_atom_site_fract_z
_atom_site_occupancy
_atom_site_U_iso_or_equiv
_atom_site_calc_flag
_atom_site_refinement_flags
Pt1 Pt Uani 0.28043(1) -0.02126(1) 0.61496(1) 1.000 0.0192(1) d .
O1 O Uani 0.45204(19) -0.04791(18) 0.68132(18) 1.000 0.0296(8) d .
O2 O Uani 0.32165(19) 0.14321(18) 0.59477(16) 1.000 0.0244(7) d .
N1 N Uani 0.1081(2) -0.1914(2) 0.57742(19) 1.000 0.0222(8) d .
N2 N Uani 0.2520(2) -0.2710(2) 0.66393(19) 1.000 0.0242(8) d .
C1 C Uani 0.2190(3) -0.1720(3) 0.6230(2) 1.000 0.0211(10) d .
C2 C Uani 0.1642(3) -0.3503(3) 0.6432(3) 1.000 0.0310(11) d .
C3 C Uani 0.0736(3) -0.3002(3) 0.5895(3) 1.000 0.0298(11) d .
C4 C Uani 0.0475(3) -0.0961(3) 0.5350(2) 1.000 0.0204(9) d .
C5 C Uani 0.1181(3) 0.0006(2) 0.5484(2) 1.000 0.0200(10) d .
C6 C Uani -0.0666(3) -0.0989(3) 0.4893(2) 1.000 0.0224(10) d .
C7 C Uani 0.3621(3) -0.2906(3) 0.7269(3) 1.000 0.0305(11) d .
C8 C Uani 0.6893(3) -0.1230(3) 0.6716(3) 1.000 0.0444(14) d .
C9 C Uani 0.6371(5) -0.0572(5) 0.8360(3) 1.000 0.0723(19) d .
C10 C Uani 0.7588(4) 0.0634(4) 0.7308(5) 1.000 0.092(3) d .
C11 C Uani 0.6562(3) -0.0215(3) 0.7312(3) 1.000 0.0379(11) d .
C12 C Uani 0.5365(3) 0.0240(3) 0.6850(2) 1.000 0.0275(10) d .
C13 C Uani 0.5265(3) 0.1336(3) 0.6528(3) 1.000 0.0303(11) d .
C14 C Uani 0.4239(3) 0.1875(3) 0.6124(2) 1.000 0.0220(10) d .
C15 C Uani 0.4320(3) 0.3108(3) 0.5844(2) 1.000 0.0269(11) d .
C16 C Uani 0.3122(3) 0.3531(3) 0.5382(3) 1.000 0.0459(14) d .
C17 C Uani 0.4680(4) 0.3814(3) 0.6753(3) 1.000 0.0393(12) d .
C18 C Uani 0.5264(4) 0.3222(4) 0.5096(3) 1.000 0.0487(16) d .
H2 H Uiso 0.16720 -0.42610 0.66310 1.000 0.0370 c R
H3 H Uiso 0.00040 -0.33350 0.56490 1.000 0.0360 c R
H6 H Uiso -0.10970 -0.16710 0.48360 1.000 0.0270 c R
H7A H Uiso 0.34140 -0.30900 0.79340 1.000 0.0450 c R
H7B H Uiso 0.41170 -0.22330 0.72890 1.000 0.0450 c R
H7C H Uiso 0.40660 -0.35260 0.70050 1.000 0.0450 c R
H8A H Uiso 0.69590 -0.10090 0.60320 1.000 0.0660 c R
H8B H Uiso 0.62710 -0.18000 0.67450 1.000 0.0660 c R
H8C H Uiso 0.76620 -0.15300 0.69880 1.000 0.0660 c R
H9A H Uiso 0.70910 -0.09520 0.86440 1.000 0.1080 c R
H9B H Uiso 0.56860 -0.10810 0.83540 1.000 0.1080 c R
H9C H Uiso 0.62140 0.00860 0.87540 1.000 0.1080 c R
H10A H Uiso 0.76340 0.09260 0.66430 1.000 0.1380 c R
H10B H Uiso 0.83450 0.02700 0.75240 1.000 0.1380 c R
H10C H Uiso 0.74380 0.12480 0.77550 1.000 0.1380 c R
H13 H Uiso 0.59770 0.17680 0.65900 1.000 0.0360 c R
H16A H Uiso 0.25140 0.34690 0.58570 1.000 0.0690 c R
H16B H Uiso 0.28800 0.30840 0.48010 1.000 0.0690 c R
H16C H Uiso 0.32030 0.43130 0.51900 1.000 0.0690 c R
H17A H Uiso 0.54010 0.34990 0.70980 1.000 0.0590 c R
H17B H Uiso 0.40260 0.38150 0.71900 1.000 0.0590 c R
H17C H Uiso 0.48420 0.45790 0.65520 1.000 0.0590 c R
H18A H Uiso 0.50640 0.27210 0.45410 1.000 0.0730 c R
H18B H Uiso 0.60530 0.30240 0.54070 1.000 0.0730 c R
H18C H Uiso 0.52800 0.39920 0.48600 1.000 0.0730 c R

loop_
_atom_type_symbol
_atom_type_description
_atom_type_scat_dispersion_real
_atom_type_scat_dispersion_imag
_atom_type_scat_source
C C 0.0033 0.0016 ' International Tables Vol C Tables 4.2.6.8 and 6.1.1.4'
H H 0.0000 0.0000 ' International Tables Vol C Tables 4.2.6.8 and 6.1.1.4'
N N 0.0061 0.0033 ' International Tables Vol C Tables 4.2.6.8 and 6.1.1.4'
O O 0.0106 0.0060 ' International Tables Vol C Tables 4.2.6.8 and 6.1.1.4'
Pt Pt -1.7033 8.3905 ' International Tables Vol C Tables 4.2.6.8 and 6.1.1.4'

loop_
_geom_angle_atom_site_label_1
_geom_angle_atom_site_label_2
_geom_angle_atom_site_label_3
_geom_angle
_geom_angle_site_symmetry_1
_geom_angle_site_symmetry_3
_geom_angle_publ_flag
O1 Pt1 O2 89.82(9) . . yes
O1 Pt1 C1 98.69(12) . . yes
O1 Pt1 C5 178.14(10) . . yes
O2 Pt1 C1 171.46(12) . . yes
O2 Pt1 C5 91.07(10) . . yes
C1 Pt1 C5 80.41(12) . . yes
Pt1 O1 C12 124.6(2) . . yes
Pt1 O2 C14 125.9(2) . . yes
C1 N1 C3 111.2(3) . . yes
C1 N1 C4 115.8(3) . . yes
C3 N1 C4 132.8(3) . . yes
C1 N2 C2 110.6(3) . . yes
C1 N2 C7 125.0(3) . . yes
C2 N2 C7 124.2(3) . . yes
Pt1 C1 N1 116.5(2) . . yes
Pt1 C1 N2 139.0(2) . . yes
N1 C1 N2 104.4(3) . . yes
N2 C2 C3 107.4(3) . . yes
N1 C3 C2 106.4(3) . . yes
N1 C4 C5 111.2(3) . . yes
N1 C4 C6 124.0(3) . . yes
C5 C4 C6 124.8(3) . . no
Pt1 C5 C4 115.8(2) . . yes
Pt1 C5 C6 128.2(2) . 3_556 yes
C4 C5 C6 115.9(3) . 3_556 no
C4 C6 C5 119.3(3) . 3_556 no
C8 C11 C9 109.5(3) . . no
C8 C11 C10 108.4(3) . . no
C8 C11 C12 107.7(3) . . no
C9 C11 C10 110.4(4) . . no
C9 C11 C12 107.8(3) . . no
C10 C11 C12 113.1(3) . . no
O1 C12 C11 113.3(3) . . yes
O1 C12 C13 125.8(3) . . yes
C11 C12 C13 120.9(3) . . no
C12 C13 C14 127.5(3) . . no
O2 C14 C13 125.8(3) . . yes
O2 C14 C15 115.3(3) . . yes
C13 C14 C15 118.9(3) . . no
C14 C15 C16 111.0(3) . . no
C14 C15 C17 110.4(3) . . no
C14 C15 C18 108.1(3) . . no
C16 C15 C17 108.7(3) . . no
C16 C15 C18 108.9(3) . . no
C17 C15 C18 109.9(3) . . no
N2 C2 H2 126.00 . . no
C3 C2 H2 126.00 . . no
N1 C3 H3 127.00 . . no
C2 C3 H3 127.00 . . no
C4 C6 H6 120.00 . . no
C5 C6 H6 120.00 3_556 . no
N2 C7 H7A 109.00 . . no
N2 C7 H7B 109.00 . . no
N2 C7 H7C 109.00 . . no
H7A C7 H7B 109.00 . . no
H7A C7 H7C 109.00 . . no
H7B C7 H7C 109.00 . . no
C11 C8 H8A 109.00 . . no
C11 C8 H8B 109.00 . . no
C11 C8 H8C 109.00 . . no
H8A C8 H8B 109.00 . . no
H8A C8 H8C 109.00 . . no
H8B C8 H8C 110.00 . . no
C11 C9 H9A 109.00 . . no
C11 C9 H9B 109.00 . . no
C11 C9 H9C 110.00 . . no
H9A C9 H9B 109.00 . . no
H9A C9 H9C 110.00 . . no
H9B C9 H9C 110.00 . . no
C11 C10 H10A 109.00 . . no
C11 C10 H10B 109.00 . . no
C11 C10 H10C 109.00 . . no
H10A C10 H10B 110.00 . . no
H10A C10 H10C 109.00 . . no
H10B C10 H10C 109.00 . . no
C12 C13 H13 116.00 . . no
C14 C13 H13 116.00 . . no
C15 C16 H16A 110.00 . . no
C15 C16 H16B 109.00 . . no
C15 C16 H16C 109.00 . . no
H16A C16 H16B 109.00 . . no
H16A C16 H16C 109.00 . . no
H16B C16 H16C 109.00 . . no
C15 C17 H17A 109.00 . . no
C15 C17 H17B 109.00 . . no
C15 C17 H17C 109.00 . . no
H17A C17 H17B 109.00 . . no
H17A C17 H17C 109.00 . . no
H17B C17 H17C 109.00 . . no
C15 C18 H18A 109.00 . . no
C15 C18 H18B 109.00 . . no
C15 C18 H18C 110.00 . . no
H18A C18 H18B 109.00 . . no
H18A C18 H18C 109.00 . . no
H18B C18 H18C 109.00 . . no

loop_
_geom_bond_atom_site_label_1
_geom_bond_atom_site_label_2
_geom_bond_distance
_geom_bond_site_symmetry_2
_geom_bond_publ_flag
Pt1 O1 2.086(2) . yes
Pt1 O2 2.051(2) . yes
Pt1 C1 1.942(4) . yes
Pt1 C5 1.987(3) . yes
O1 C12 1.279(4) . yes
O2 C14 1.269(4) . yes
N1 C1 1.366(4) . yes
N1 C3 1.375(4) . yes
N1 C4 1.430(4) . yes
N2 C1 1.353(4) . yes
N2 C2 1.382(4) . yes
N2 C7 1.468(4) . yes
C2 C3 1.348(5) . no
C4 C5 1.408(4) . no
C4 C6 1.379(5) . no
C5 C6 1.395(4) 3_556 no
C8 C11 1.527(5) . no
C9 C11 1.527(6) . no
C10 C11 1.536(6) . no
C11 C12 1.538(5) . no
C12 C13 1.389(5) . no
C13 C14 1.395(5) . no
C14 C15 1.533(5) . no
C15 C16 1.526(5) . no
C15 C17 1.533(5) . no
C15 C18 1.532(5) . no
C2 H2 0.9500 . no
C3 H3 0.9500 . no
C6 H6 0.9500 . no
C7 H7A 0.9800 . no
C7 H7B 0.9800 . no
C7 H7C 0.9800 . no
C8 H8A 0.9800 . no
C8 H8B 0.9800 . no
C8 H8C 0.9800 . no
C9 H9A 0.9800 . no
C9 H9B 0.9800 . no
C9 H9C 0.9800 . no
C10 H10A 0.9800 . no
C10 H10B 0.9800 . no
C10 H10C 0.9800 . no
C13 H13 0.9500 . no
C16 H16A 0.9800 . no
C16 H16B 0.9800 . no
C16 H16C 0.9800 . no
C17 H17A 0.9800 . no
C17 H17B 0.9800 . no
C17 H17C 0.9800 . no
C18 H18A 0.9800 . no
C18 H18B 0.9800 . no
C18 H18C 0.9800 . no

loop_
_geom_hbond_atom_site_label_D
_geom_hbond_atom_site_label_H
_geom_hbond_atom_site_label_A
_geom_hbond_distance_DH
_geom_hbond_distance_HA
_geom_hbond_distance_DA
_geom_hbond_angle_DHA
_geom_hbond_site_symmetry_A
_geom_hbond_publ_flag
C6 H6 O2 0.9500 2.5400 3.043(4) 113.00 3_556 yes
C7 H7A O2 0.9800 2.5400 3.403(4) 147.00 2_546 yes
C7 H7B O1 0.9800 2.2600 3.160(4) 152.00 . yes
C9 H9B O1 0.9800 2.5000 2.848(5) 101.00 . yes

loop_
_geom_torsion_atom_site_label_1
_geom_torsion_atom_site_label_2
_geom_torsion_atom_site_label_3
_geom_torsion_atom_site_label_4
_geom_torsion
_geom_torsion_site_symmetry_3
_geom_torsion_site_symmetry_4
_geom_torsion_publ_flag
O2 Pt1 O1 C12 -7.5(2) . . no
C1 Pt1 O1 C12 171.7(2) . . no
O1 Pt1 O2 C14 6.5(2) . . no
C5 Pt1 O2 C14 -171.9(2) . . no
O1 Pt1 C1 N1 -174.1(2) . . no
O1 Pt1 C1 N2 7.8(4) . . no
C5 Pt1 C1 N1 4.3(2) . . no
C5 Pt1 C1 N2 -173.9(4) . . no
O2 Pt1 C5 C4 175.7(2) . . no
O2 Pt1 C5 C6 -2.2(3) . 3_556 no
C1 Pt1 C5 C4 -3.7(2) . . no
C1 Pt1 C5 C6 178.4(3) . 3_556 no
Pt1 O1 C12 C11 -175.4(2) . . no
Pt1 O1 C12 C13 5.3(5) . . no
Pt1 O2 C14 C13 -2.9(4) . . no
Pt1 O2 C14 C15 176.17(18) . . no
C3 N1 C1 Pt1 -179.0(2) . . no
C3 N1 C1 N2 -0.3(3) . . no
C4 N1 C1 Pt1 -4.1(3) . . no
C4 N1 C1 N2 174.6(2) . . no
C1 N1 C3 C2 -0.2(4) . . no
C4 N1 C3 C2 -174.0(3) . . no
C1 N1 C4 C5 0.9(4) . . no
C1 N1 C4 C6 -177.5(3) . . no
C3 N1 C4 C5 174.4(3) . . no
C3 N1 C4 C6 -4.0(5) . . no
C2 N2 C1 Pt1 179.0(3) . . no
C2 N2 C1 N1 0.7(3) . . no
C7 N2 C1 Pt1 2.5(5) . . no
C7 N2 C1 N1 -175.7(3) . . no
C1 N2 C2 C3 -0.9(4) . . no
C7 N2 C2 C3 175.6(3) . . no
N2 C2 C3 N1 0.6(4) . . no
N1 C4 C5 Pt1 2.6(3) . . no
N1 C4 C5 C6 -179.2(3) . 3_556 no
C6 C4 C5 Pt1 -179.0(2) . . no
C6 C4 C5 C6 -0.8(4) . 3_556 no
N1 C4 C6 C5 179.1(3) . 3_556 no
C5 C4 C6 C5 0.9(5) . 3_556 no
Pt1 C5 C6 C4 178.7(2) 3_556 3_556 no
C4 C5 C6 C4 0.8(4) 3_556 3_556 no
C8 C11 C12 O1 57.5(4) . . no
C8 C11 C12 C13 -123.2(3) . . no
C9 C11 C12 O1 -60.6(4) . . no
C9 C11 C12 C13 118.8(4) . . no
C10 C11 C12 O1 177.2(4) . . no
C10 C11 C12 C13 -3.5(5) . . no
O1 C12 C13 C14 1.4(6) . . no
C11 C12 C13 C14 -177.9(3) . . no
C12 C13 C14 O2 -2.8(6) . . no
C12 C13 C14 C15 178.2(3) . . no
O2 C14 C15 C16 -1.3(4) . . no
O2 C14 C15 C17 119.3(3) . . no
O2 C14 C15 C18 -120.5(3) . . no
C13 C14 C15 C16 177.9(3) . . no
C13 C14 C15 C17 -61.6(4) . . no
C13 C14 C15 C18 58.6(4) . . no
